data_9002517
loop_
_publ_author_name
'Malcherek, T.'
'Domeneghetti, M. C.'
'Tazzoli, V.'
'Ottolini, L.'
'McCammon, C. A.'
'Carpenter, M. A.'

_publ_section_title
;
 Structural properties of ferromagnesian cordierites
 Sample: 126231 Tanzania
;
_journal_name_full 'American Mineralogist'
_journal_page_first 66
_journal_page_last 79
_journal_volume 86
_journal_year 2001
_chemical_formula_sum 'C0.192 H2 Al3.97 Fe0.204 Mg1.834 Na0.084 O18.764 Si4.992'
_chemical_name_mineral Cordierite
_space_group_IT_number 66
_symmetry_space_group_name_Hall '-C 2 2c'
_symmetry_space_group_name_H-M 'C c c m'
_cell_angle_alpha 90
_cell_angle_beta 90
_cell_angle_gamma 90
_cell_formula_units_Z 4
_cell_length_a 17.0645
_cell_length_b 9.7281
_cell_length_c 9.3515
_cell_volume 1552.397
_database_code_amcsd 0002606
_exptl_crystal_density_diffrn 2.609
_cod_original_formula_sum 'Mg1.834 Fe.204 Al3.97 Si4.992 O18.764 Na.084 C.192 H2'
_cod_database_code 9002517

loop_
_space_group_symop_operation_xyz
x,y,z
1/2+x,1/2+y,z
x,-y,1/2+z
1/2+x,1/2-y,1/2+z
-x,y,1/2-z
1/2-x,1/2+y,1/2-z
-x,y,1/2+z
1/2-x,1/2+y,1/2+z
x,-y,1/2-z
1/2+x,1/2-y,1/2-z
x,y,-z
1/2+x,1/2+y,-z
-x,-y,z
1/2-x,1/2-y,z
-x,-y,-z
1/2-x,1/2-y,-z

loop_
_atom_site_aniso_label
_atom_site_aniso_U_11
_atom_site_aniso_U_22
_atom_site_aniso_U_33
_atom_site_aniso_U_12
_atom_site_aniso_U_13
_atom_site_aniso_U_23
MgM 0.00543 0.00592 0.00782 0.00000 0.00000 -0.00016
FeM 0.00543 0.00592 0.00782 0.00000 0.00000 -0.00016
AlT11 0.00694 0.00534 0.00529 0.00145 0.00000 0.00000
FeT11 0.00694 0.00534 0.00529 0.00145 0.00000 0.00000
SiT16 0.00428 0.00596 0.00450 0.00000 0.00000 0.00000
FeT16 0.00428 0.00596 0.00450 0.00000 0.00000 0.00000
SiT21 0.00451 0.00355 0.00457 0.00025 0.00000 0.00000
SiT23 0.00395 0.00443 0.00467 -0.00055 0.00000 0.00000
AlT26 0.00388 0.00489 0.00481 0.00046 0.00000 0.00000
O11 0.00980 0.00692 0.00676 -0.00046 0.00322 -0.00096
O16 0.00634 0.00913 0.00696 -0.00072 0.00027 -0.00314
O13 0.00805 0.00859 0.00735 0.00131 -0.00190 -0.00240
O26 0.00442 0.01468 0.01565 -0.00236 0.00000 0.00000
O21 0.00934 0.00969 0.01564 0.00528 0.00000 0.00000
O23 0.01240 0.00450 0.01620 -0.00292 0.00000 0.00000
NaCh2 0.03800 0.02200 0.05300 0.00000 0.00000 0.00000

loop_
_atom_site_label
_atom_site_fract_x
_atom_site_fract_y
_atom_site_fract_z
_atom_site_occupancy
_atom_site_U_iso_or_equiv
_atom_site_type_symbol
_atom_site_attached_hydrogens
MgM 0.33736 0.00000 0.25000 0.91700 0.00639 Mg 0
FeM 0.33736 0.00000 0.25000 0.08300 0.00639 Fe 0
AlT11 0.25000 0.25000 0.25020 0.98500 0.00585 Al 0
FeT11 0.25000 0.25000 0.25020 0.01500 0.00585 Fe 0
SiT16 0.00000 0.50000 0.25000 0.99200 0.00492 Si 0
FeT16 0.00000 0.50000 0.25000 0.00800 0.00492 Fe 0
SiT21 0.19258 0.07786 0.00000 1.00000 0.00421 Si 0
SiT23 0.13513 -0.23727 0.00000 1.00000 0.00435 Si 0
AlT26 0.05091 0.30800 0.00000 1.00000 0.00453 Al 0
O11 0.24727 -0.10284 0.35879 1.00000 0.00783 O 0
O16 0.06223 -0.41618 0.34898 1.00000 0.00748 O 0
O13 -0.17310 -0.31010 0.35851 1.00000 0.00800 O 0
O26 0.04303 -0.24727 0.00000 1.00000 0.01158 O 0
O21 0.12227 0.18445 0.00000 1.00000 0.01156 O 0
O23 0.16444 -0.07961 0.00000 1.00000 0.01104 O 0
WatCh1 0.00000 0.00000 0.25000 0.38000 0.16100 O 2
NaCh2 0.00000 0.00000 0.00000 0.08400 0.03800 Na 0
CCh1c 0.00000 0.00000 0.25000 0.19200 0.03100 C 0
OCh1x 0.05953 0.00000 0.25000 0.19200 0.08200 O 0

loop_
_cod_changelog_entry_id
_cod_changelog_entry_author
_cod_changelog_entry_date
_cod_changelog_entry_text
1
;cod-tools version 3.8.0
Id: cif_guess_AMCSD_atom_types 9581 2023-05-17 12:35:41Z saulius
;
2023-05-23T09:15:37+03:00
;Derived atom types and hydrogen counts
from atom names that follow the AMCSD naming convention
(Wat == water, O-H == hydroxyl).
;

loop_
_cod_related_entry_id
_cod_related_entry_database
_cod_related_entry_code
1 AMCSD 0002606
